data_7244814
loop_
_publ_author_name
'Hatcher, Lauren E.'
'Coulson, Ben A.'

_publ_section_title
;
 Exploring the influence of polymorphism and chromophore co-ligands on
 linkage isomer photoswitching in [Pd(bpy4dca)(NO2)2]
;
_journal_name_full CrystEngComm
_journal_paper_doi 10.1039/D2CE00213B
_journal_year 2022
_chemical_formula_moiety 'C14 H12 N4 O8 Pd'
_chemical_formula_sum 'C14 H12 N4 O8 Pd'
_chemical_formula_weight 470.68
_chemical_name_systematic
;
Dinitro-(dimethyl 2,2'-bipyridine-4,4'-dicarboxylate)palladium(II)
;
_chemical_properties_physical Light-sensitive,Photo-sensitive
_space_group_crystal_system monoclinic
_space_group_IT_number 14
_space_group_name_Hall '-P 2yn'
_space_group_name_H-M_alt 'P 1 21/n 1'
_atom_sites_solution_hydrogens geom
_audit_creation_method SHELXL-2018/3
_audit_update_record
;
2022-02-14 deposited with the CCDC.	2022-03-25 downloaded from the CCDC.
;
_cell_angle_alpha 90
_cell_angle_beta 93.834(3)
_cell_angle_gamma 90
_cell_formula_units_Z 4
_cell_length_a 8.5546(3)
_cell_length_b 7.8266(3)
_cell_length_c 24.9175(7)
_cell_measurement_reflns_used 2892
_cell_measurement_temperature 190(2)
_cell_measurement_theta_max 27.8480
_cell_measurement_theta_min 3.6620
_cell_volume 1664.58(10)
_computing_cell_refinement 'CrysAlisPro 1.171.40.67a (Rigaku OD, 2019)'
_computing_data_collection 'CrysAlisPro 1.171.40.67a (Rigaku OD, 2019)'
_computing_data_reduction 'CrysAlisPro 1.171.40.67a (Rigaku OD, 2019)'
_computing_structure_refinement 'SHELXL-2018/3 (Sheldrick, 2018)'
_computing_structure_solution 'SHELXT 2018/2 (Sheldrick, 2018)'
_diffrn_ambient_temperature 190(2)
_diffrn_detector_area_resol_mean 10.3795
_diffrn_measured_fraction_theta_full 0.997
_diffrn_measured_fraction_theta_max 0.997
_diffrn_measurement_device_type 'Xcalibur, Atlas, Gemini ultra'
_diffrn_measurement_method '\w scans'
_diffrn_radiation_type MoK\a
_diffrn_radiation_wavelength 0.71073
_diffrn_reflns_av_R_equivalents 0.0371
_diffrn_reflns_av_unetI/netI 0.0594
_diffrn_reflns_Laue_measured_fraction_full 0.997
_diffrn_reflns_Laue_measured_fraction_max 0.997
_diffrn_reflns_limit_h_max 7
_diffrn_reflns_limit_h_min -10
_diffrn_reflns_limit_k_max 9
_diffrn_reflns_limit_k_min -9
_diffrn_reflns_limit_l_max 31
_diffrn_reflns_limit_l_min -30
_diffrn_reflns_number 6901
_diffrn_reflns_point_group_measured_fraction_full 0.997
_diffrn_reflns_point_group_measured_fraction_max 0.997
_diffrn_reflns_theta_full 25.242
_diffrn_reflns_theta_max 26.363
_diffrn_reflns_theta_min 3.278
_diffrn_source 'fine-focus sealed X-ray tube'
_diffrn_source_type 'Enhance (Mo) X-ray Source'
_exptl_absorpt_coefficient_mu 1.170
_exptl_absorpt_correction_T_max 1.00000
_exptl_absorpt_correction_T_min 0.90971
_exptl_absorpt_correction_type multi-scan
_exptl_absorpt_process_details
;
CrysAlisPro 1.171.40.67a (Rigaku Oxford Diffraction, 2019)
Empirical absorption correction using spherical harmonics,
 implemented in SCALE3 ABSPACK scaling algorithm.
;
_exptl_crystal_colour yellow
_exptl_crystal_density_diffrn 1.878
_exptl_crystal_description block
_exptl_crystal_F_000 936
_exptl_crystal_recrystallization_method 'Re-crystallisation from solvent: Acetonitrile/water'
_exptl_crystal_size_max 0.300
_exptl_crystal_size_mid 0.200
_exptl_crystal_size_min 0.100
_refine_diff_density_max 0.873
_refine_diff_density_min -1.040
_refine_diff_density_rms 0.102
_refine_ls_extinction_method none
_refine_ls_goodness_of_fit_ref 1.040
_refine_ls_hydrogen_treatment constr
_refine_ls_matrix_type full
_refine_ls_number_parameters 266
_refine_ls_number_reflns 3407
_refine_ls_number_restraints 258
_refine_ls_restrained_S_all 1.030
_refine_ls_R_factor_all 0.0699
_refine_ls_R_factor_gt 0.0469
_refine_ls_shift/su_max 0.001
_refine_ls_shift/su_mean 0.000
_refine_ls_structure_factor_coef Fsqd
_refine_ls_weighting_details 'w=1/[\s^2^(Fo^2^)+(0.0288P)^2^+2.8079P] where P=(Fo^2^+2Fc^2^)/3'
_refine_ls_weighting_scheme calc
_refine_ls_wR_factor_gt 0.0891
_refine_ls_wR_factor_ref 0.0996
_reflns_Friedel_coverage 0.000
_reflns_number_gt 2563
_reflns_number_total 3407
_reflns_threshold_expression 'I > 2\s(I)'
_cod_data_source_file d2ce00213b3.cif
_cod_data_source_block Poly2_ES-VT_190K
_cod_original_sg_symbol_H-M 'P 21/n'
_cod_database_code 7244814
_shelx_shelxl_version_number 2018/3
_shelx_space_group_comment
;
The symmetry employed for this shelxl refinement is uniquely defined
by the following loop, which should always be used as a source of
symmetry information in preference to the above space-group names.
They are only intended as comments.
;
_shelx_estimated_absorpt_t_min 0.720
_shelx_estimated_absorpt_t_max 0.892

loop_
_space_group_symop_operation_xyz
'x, y, z'
'-x+1/2, y+1/2, -z+1/2'
'-x, -y, -z'
'x-1/2, -y-1/2, z-1/2'

loop_
_atom_site_label
_atom_site_type_symbol
_atom_site_fract_x
_atom_site_fract_y
_atom_site_fract_z
_atom_site_U_iso_or_equiv
_atom_site_adp_type
_atom_site_occupancy
_atom_site_site_symmetry_order
_atom_site_calc_flag
_atom_site_refinement_flags_posn
_atom_site_refinement_flags_adp
_atom_site_refinement_flags_occupancy
_atom_site_disorder_assembly
_atom_site_disorder_group
Pd1 Pd 0.30839(5) 0.54753(5) 0.50555(2) 0.03797(14) Uani 1 1 d . . . . .
O5 O 0.6409(5) 0.9744(5) 0.73267(14) 0.0566(10) Uani 1 1 d . . . . .
O6 O 0.5791(4) 0.7205(4) 0.76630(12) 0.0408(8) Uani 1 1 d . . . . .
O7 O 0.2306(4) -0.0038(4) 0.72270(11) 0.0375(8) Uani 1 1 d . . . . .
O8 O 0.0587(4) -0.1156(4) 0.66056(12) 0.0455(9) Uani 1 1 d . . . . .
N3 N 0.3947(4) 0.6549(5) 0.57504(14) 0.0323(8) Uani 1 1 d . . . . .
N4 N 0.2630(4) 0.3565(5) 0.55687(13) 0.0310(8) Uani 1 1 d . . . . .
C1 C 0.4672(6) 0.8060(6) 0.58010(19) 0.0373(10) Uani 1 1 d . . . . .
H1 H 0.477148 0.873747 0.548873 0.045 Uiso 1 1 calc R U . . .
C2 C 0.5279(6) 0.8670(6) 0.62901(18) 0.0366(10) Uani 1 1 d . . . . .
H2 H 0.577725 0.975413 0.631398 0.044 Uiso 1 1 calc R U . . .
C3 C 0.5154(5) 0.7684(5) 0.67465(17) 0.0309(9) Uani 1 1 d . . . . .
C4 C 0.4424(5) 0.6104(5) 0.66962(17) 0.0294(9) Uani 1 1 d . . . . .
H4 H 0.433431 0.539993 0.700327 0.035 Uiso 1 1 calc R U . . .
C5 C 0.3826(5) 0.5560(5) 0.61941(16) 0.0283(8) Uani 1 1 d . . . . .
C6 C 0.3043(5) 0.3899(5) 0.60956(16) 0.0281(9) Uani 1 1 d . . . . .
C7 C 0.2752(5) 0.2747(5) 0.64899(17) 0.0286(9) Uani 1 1 d . . . . .
H7 H 0.306045 0.299133 0.685516 0.034 Uiso 1 1 calc R U . . .
C8 C 0.2003(5) 0.1219(5) 0.63528(17) 0.0296(9) Uani 1 1 d . . . . .
C9 C 0.1581(6) 0.0893(6) 0.58132(18) 0.0381(11) Uani 1 1 d . . . . .
H9 H 0.107019 -0.014365 0.570856 0.046 Uiso 1 1 calc R U . . .
C10 C 0.1912(6) 0.2090(6) 0.54345(18) 0.0396(11) Uani 1 1 d . . . . .
H10 H 0.162355 0.186553 0.506642 0.048 Uiso 1 1 calc R U . . .
C11 C 0.5853(5) 0.8349(6) 0.72727(18) 0.0362(9) Uani 1 1 d . . . . .
C12 C 0.6557(6) 0.7696(7) 0.81792(19) 0.0473(13) Uani 1 1 d . . . . .
H12A H 0.764198 0.802845 0.812980 0.071 Uiso 1 1 calc R U . . .
H12B H 0.654687 0.672725 0.842827 0.071 Uiso 1 1 calc R U . . .
H12C H 0.599651 0.866147 0.832707 0.071 Uiso 1 1 calc R U . . .
C13 C 0.1664(6) -0.0046(5) 0.67808(17) 0.0306(9) Uani 1 1 d . . . . .
C14 C 0.0116(7) -0.2411(6) 0.6996(2) 0.0505(14) Uani 1 1 d . . . . .
H14A H -0.064015 -0.320669 0.681962 0.076 Uiso 1 1 calc R U . . .
H14B H -0.036735 -0.182545 0.729014 0.076 Uiso 1 1 calc R U . . .
H14C H 0.103897 -0.304583 0.713942 0.076 Uiso 1 1 calc R U . . .
N1 N 0.3210(18) 0.758(2) 0.4595(6) 0.0532(15) Uani 0.288(6) 1 d D . P A 1
O1 O 0.3953(15) 0.7412(16) 0.4207(5) 0.0535(13) Uani 0.288(6) 1 d D . P A 1
O2 O 0.251(2) 0.8882(19) 0.4682(7) 0.0556(14) Uani 0.288(6) 1 d D . P A 1
N1A N 0.2964(8) 0.8702(9) 0.4497(3) 0.0532(15) Uani 0.712(6) 1 d D . P A 2
O1A O 0.3810(7) 0.7362(8) 0.4563(2) 0.0535(13) Uani 0.712(6) 1 d D . P A 2
O2A O 0.1760(7) 0.8663(7) 0.4758(2) 0.0556(14) Uani 0.712(6) 1 d D . P A 2
N2 N 0.1801(16) 0.4552(18) 0.4408(5) 0.0573(15) Uani 0.313(5) 1 d D . P A 3
O3 O 0.2520(14) 0.4377(18) 0.4012(4) 0.0640(15) Uani 0.313(5) 1 d D . P A 3
O4 O 0.0425(15) 0.428(2) 0.4409(7) 0.0725(19) Uani 0.313(5) 1 d D . P A 3
N2A N 0.1287(8) 0.4080(9) 0.4141(2) 0.0573(15) Uani 0.687(5) 1 d D . P A 4
O3A O 0.2614(6) 0.3975(9) 0.4396(2) 0.0640(15) Uani 0.687(5) 1 d D . P A 4
O4A O 0.0440(7) 0.5208(9) 0.4297(3) 0.0725(19) Uani 0.687(5) 1 d D . P A 4

loop_
_atom_site_aniso_label
_atom_site_aniso_U_11
_atom_site_aniso_U_22
_atom_site_aniso_U_33
_atom_site_aniso_U_23
_atom_site_aniso_U_13
_atom_site_aniso_U_12
Pd1 0.0503(3) 0.0386(2) 0.0245(2) 0.00420(16) -0.00113(15) -0.00234(19)
O5 0.076(3) 0.0486(18) 0.046(2) -0.0132(16) 0.0100(19) -0.0243(18)
O6 0.046(2) 0.0387(18) 0.0363(15) -0.0086(12) -0.0058(14) -0.0056(15)
O7 0.0425(19) 0.0415(19) 0.0283(13) -0.0013(13) 0.0002(12) -0.0039(15)
O8 0.064(2) 0.0356(17) 0.0353(17) 0.0061(13) -0.0114(15) -0.0178(15)
N3 0.034(2) 0.0328(16) 0.0304(16) 0.0016(13) 0.0020(14) 0.0025(15)
N4 0.037(2) 0.0318(16) 0.0242(14) 0.0002(14) -0.0001(14) 0.0042(15)
C1 0.042(3) 0.0331(19) 0.037(2) 0.0048(17) 0.0043(18) -0.0003(17)
C2 0.038(3) 0.029(2) 0.0430(18) -0.0015(15) 0.0055(17) -0.005(2)
C3 0.026(2) 0.0305(18) 0.0361(17) -0.0046(14) 0.0052(15) 0.0022(16)
C4 0.030(2) 0.0300(18) 0.0284(17) -0.0006(15) 0.0049(16) 0.0014(16)
C5 0.028(2) 0.0277(17) 0.0295(16) 0.0004(13) 0.0028(14) 0.0041(15)
C6 0.029(2) 0.0296(17) 0.0256(15) -0.0014(13) 0.0009(14) 0.0030(15)
C7 0.029(2) 0.0312(17) 0.0256(19) -0.0009(14) -0.0006(16) 0.0027(16)
C8 0.028(2) 0.0297(17) 0.0309(16) -0.0013(14) 0.0007(15) 0.0032(16)
C9 0.047(3) 0.034(2) 0.0327(17) -0.0027(15) -0.0033(17) -0.002(2)
C10 0.052(3) 0.0383(19) 0.027(2) -0.0029(15) -0.0054(19) -0.0039(18)
C11 0.032(2) 0.0387(18) 0.0384(17) -0.0096(14) 0.0065(16) -0.0018(16)
C12 0.049(3) 0.055(3) 0.036(2) -0.012(2) -0.006(2) -0.004(3)
C13 0.037(2) 0.0259(18) 0.0286(15) -0.0051(14) 0.0018(14) 0.0011(15)
C14 0.069(4) 0.041(3) 0.040(3) 0.008(2) -0.007(2) -0.020(3)
N1 0.064(4) 0.049(2) 0.047(3) 0.012(2) 0.009(2) 0.003(2)
O1 0.061(3) 0.060(3) 0.040(2) 0.017(2) 0.004(2) 0.008(2)
O2 0.061(4) 0.044(2) 0.063(3) 0.007(2) 0.011(3) -0.001(2)
N1A 0.064(4) 0.049(2) 0.047(3) 0.012(2) 0.009(2) 0.003(2)
O1A 0.061(3) 0.060(3) 0.040(2) 0.017(2) 0.004(2) 0.008(2)
O2A 0.061(4) 0.044(2) 0.063(3) 0.007(2) 0.011(3) -0.001(2)
N2 0.057(3) 0.077(4) 0.036(2) 0.002(3) -0.0048(19) 0.004(3)
O3 0.062(3) 0.094(4) 0.035(2) -0.002(3) -0.006(2) 0.010(3)
O4 0.055(3) 0.088(4) 0.073(4) -0.014(4) -0.007(2) 0.006(3)
N2A 0.057(3) 0.077(4) 0.036(2) 0.002(3) -0.0048(19) 0.004(3)
O3A 0.062(3) 0.094(4) 0.035(2) -0.002(3) -0.006(2) 0.010(3)
O4A 0.055(3) 0.088(4) 0.073(4) -0.014(4) -0.007(2) 0.006(3)

loop_
_atom_type_symbol
_atom_type_description
_atom_type_scat_dispersion_real
_atom_type_scat_dispersion_imag
_atom_type_scat_source
C C 0.0033 0.0016 'International Tables Vol C Tables 4.2.6.8 and 6.1.1.4'
H H 0.0000 0.0000 'International Tables Vol C Tables 4.2.6.8 and 6.1.1.4'
N N 0.0061 0.0033 'International Tables Vol C Tables 4.2.6.8 and 6.1.1.4'
O O 0.0106 0.0060 'International Tables Vol C Tables 4.2.6.8 and 6.1.1.4'
Pd Pd -0.9988 1.0072 'International Tables Vol C Tables 4.2.6.8 and 6.1.1.4'

loop_
_geom_angle_atom_site_label_1
_geom_angle_atom_site_label_2
_geom_angle_atom_site_label_3
_geom_angle
_geom_angle_site_symmetry_1
_geom_angle_site_symmetry_3
_geom_angle_publ_flag
N1 Pd1 N3 96.7(5) . . ?
N1 Pd1 N4 170.0(4) . . ?
N3 Pd1 N4 80.80(14) . . ?
N3 Pd1 N2 168.6(4) . . ?
N4 Pd1 N2 97.1(4) . . ?
N3 Pd1 O3A 166.46(19) . . ?
N4 Pd1 O3A 92.7(2) . . ?
N3 Pd1 O1A 96.1(2) . . ?
N4 Pd1 O1A 173.39(19) . . ?
C11 O6 C12 115.6(4) . . ?
C13 O8 C14 116.2(3) . . ?
C1 N3 C5 119.1(4) . . ?
C1 N3 Pd1 126.1(3) . . ?
C5 N3 Pd1 114.7(3) . . ?
C10 N4 C6 119.4(4) . . ?
C10 N4 Pd1 125.7(3) . . ?
C6 N4 Pd1 114.8(3) . . ?
N3 C1 C2 122.3(4) . . ?
N3 C1 H1 118.8 . . ?
C2 C1 H1 118.8 . . ?
C1 C2 C3 119.3(4) . . ?
C1 C2 H2 120.4 . . ?
C3 C2 H2 120.4 . . ?
C2 C3 C4 118.8(4) . . ?
C2 C3 C11 118.5(4) . . ?
C4 C3 C11 122.7(4) . . ?
C5 C4 C3 119.5(4) . . ?
C5 C4 H4 120.3 . . ?
C3 C4 H4 120.3 . . ?
N3 C5 C4 121.0(4) . . ?
N3 C5 C6 115.1(4) . . ?
C4 C5 C6 123.8(4) . . ?
N4 C6 C7 121.2(4) . . ?
N4 C6 C5 114.5(4) . . ?
C7 C6 C5 124.3(4) . . ?
C6 C7 C8 119.6(4) . . ?
C6 C7 H7 120.2 . . ?
C8 C7 H7 120.2 . . ?
C7 C8 C9 118.7(4) . . ?
C7 C8 C13 120.2(4) . . ?
C9 C8 C13 121.1(4) . . ?
C10 C9 C8 119.2(4) . . ?
C10 C9 H9 120.4 . . ?
C8 C9 H9 120.4 . . ?
N4 C10 C9 121.9(4) . . ?
N4 C10 H10 119.0 . . ?
C9 C10 H10 119.0 . . ?
O5 C11 O6 124.7(4) . . ?
O5 C11 C3 123.3(4) . . ?
O6 C11 C3 112.0(4) . . ?
O6 C12 H12A 109.5 . . ?
O6 C12 H12B 109.5 . . ?
H12A C12 H12B 109.5 . . ?
O6 C12 H12C 109.5 . . ?
H12A C12 H12C 109.5 . . ?
H12B C12 H12C 109.5 . . ?
O7 C13 O8 125.0(4) . . ?
O7 C13 C8 123.7(4) . . ?
O8 C13 C8 111.4(4) . . ?
O8 C14 H14A 109.5 . . ?
O8 C14 H14B 109.5 . . ?
H14A C14 H14B 109.5 . . ?
O8 C14 H14C 109.5 . . ?
H14A C14 H14C 109.5 . . ?
H14B C14 H14C 109.5 . . ?
O1 N1 O2 122.2(13) . . ?
O1 N1 Pd1 114.7(11) . . ?
O2 N1 Pd1 122.9(11) . . ?
O2A N1A O1A 113.0(6) . . ?
N1A O1A Pd1 118.5(4) . . ?
O4 N2 O3 122.4(13) . . ?
O4 N2 Pd1 123.0(11) . . ?
O3 N2 Pd1 114.5(10) . . ?
O4A N2A O3A 114.8(7) . . ?
N2A O3A Pd1 119.3(5) . . ?

loop_
_geom_bond_atom_site_label_1
_geom_bond_atom_site_label_2
_geom_bond_distance
_geom_bond_site_symmetry_2
_geom_bond_publ_flag
Pd1 N1 2.016(15) . ?
Pd1 N3 2.019(4) . ?
Pd1 N4 2.022(4) . ?
Pd1 N2 2.022(13) . ?
Pd1 O3A 2.037(6) . ?
Pd1 O1A 2.043(6) . ?
O5 C11 1.195(5) . ?
O6 C11 1.325(6) . ?
O6 C12 1.455(5) . ?
O7 C13 1.207(5) . ?
O8 C13 1.319(5) . ?
O8 C14 1.457(5) . ?
N3 C1 1.338(6) . ?
N3 C5 1.359(5) . ?
N4 C10 1.339(6) . ?
N4 C6 1.362(5) . ?
C1 C2 1.378(6) . ?
C1 H1 0.9500 . ?
C2 C3 1.384(6) . ?
C2 H2 0.9500 . ?
C3 C4 1.387(6) . ?
C3 C11 1.498(6) . ?
C4 C5 1.387(6) . ?
C4 H4 0.9500 . ?
C5 C6 1.475(6) . ?
C6 C7 1.368(6) . ?
C7 C8 1.389(6) . ?
C7 H7 0.9500 . ?
C8 C9 1.392(6) . ?
C8 C13 1.498(6) . ?
C9 C10 1.372(6) . ?
C9 H9 0.9500 . ?
C10 H10 0.9500 . ?
C12 H12A 0.9800 . ?
C12 H12B 0.9800 . ?
C12 H12C 0.9800 . ?
C14 H14A 0.9800 . ?
C14 H14B 0.9800 . ?
C14 H14C 0.9800 . ?
N1 O1 1.200(9) . ?
N1 O2 1.205(9) . ?
N1A O2A 1.255(7) . ?
N1A O1A 1.278(7) . ?
N2 O4 1.197(9) . ?
N2 O3 1.206(9) . ?
N2A O4A 1.221(7) . ?
N2A O3A 1.266(7) . ?

loop_
_geom_hbond_atom_site_label_D
_geom_hbond_atom_site_label_H
_geom_hbond_atom_site_label_A
_geom_hbond_distance_DH
_geom_hbond_distance_HA
_geom_hbond_distance_DA
_geom_hbond_angle_DHA
_geom_hbond_site_symmetry_A
_geom_hbond_publ_flag
C1 H1 N1^a 0.95 2.68 3.197(16) 115.2 . yes
C1 H1 O1A^b 0.95 2.63 3.171(7) 116.8 . yes
C2 H2 O1^a 0.95 2.59 3.389(14) 142.1 3_676 yes
C2 H2 N1A^b 0.95 2.64 3.276(8) 124.4 3_676 yes
C4 H4 O7 0.95 2.48 3.274(5) 141.7 2_556 yes
C9 H9 O2A^b 0.95 2.65 3.168(7) 114.9 1_545 yes
C10 H10 O2^a 0.95 2.65 3.196(15) 116.7 1_545 yes
C10 H10 O2A^b 0.95 2.63 3.166(7) 116.4 1_545 yes
C10 H10 N2^c 0.95 2.68 3.198(13) 115.1 . yes
C10 H10 O4^c 0.95 2.66 3.262(18) 121.9 . yes
C10 H10 O3A^d 0.95 2.53 3.072(8) 116.0 . yes
C12 H12C O3^c 0.98 2.58 3.163(14) 118.0 4_676 yes
C12 H12C O4A^d 0.98 2.65 3.422(9) 136.4 4_676 yes
C14 H14A O3^c 0.98 2.70 3.605(13) 154.4 3_556 yes
C14 H14A N2A^d 0.98 2.52 3.273(8) 134.0 3_556 yes
C14 H14C O7 0.98 2.57 3.503(6) 158.1 2_546 yes

loop_
_geom_torsion_atom_site_label_1
_geom_torsion_atom_site_label_2
_geom_torsion_atom_site_label_3
_geom_torsion_atom_site_label_4
_geom_torsion
_geom_torsion_site_symmetry_1
_geom_torsion_site_symmetry_2
_geom_torsion_site_symmetry_3
_geom_torsion_site_symmetry_4
_geom_torsion_publ_flag
C5 N3 C1 C2 -1.2(7) . . . . ?
Pd1 N3 C1 C2 -177.5(3) . . . . ?
N3 C1 C2 C3 0.7(7) . . . . ?
C1 C2 C3 C4 0.3(7) . . . . ?
C1 C2 C3 C11 178.6(4) . . . . ?
C2 C3 C4 C5 -0.6(6) . . . . ?
C11 C3 C4 C5 -178.9(4) . . . . ?
C1 N3 C5 C4 0.8(6) . . . . ?
Pd1 N3 C5 C4 177.5(3) . . . . ?
C1 N3 C5 C6 -178.6(4) . . . . ?
Pd1 N3 C5 C6 -1.9(5) . . . . ?
C3 C4 C5 N3 0.1(6) . . . . ?
C3 C4 C5 C6 179.4(4) . . . . ?
C10 N4 C6 C7 0.7(7) . . . . ?
Pd1 N4 C6 C7 177.6(3) . . . . ?
C10 N4 C6 C5 179.9(4) . . . . ?
Pd1 N4 C6 C5 -3.1(5) . . . . ?
N3 C5 C6 N4 3.3(6) . . . . ?
C4 C5 C6 N4 -176.0(4) . . . . ?
N3 C5 C6 C7 -177.4(4) . . . . ?
C4 C5 C6 C7 3.2(7) . . . . ?
N4 C6 C7 C8 -0.9(6) . . . . ?
C5 C6 C7 C8 179.9(4) . . . . ?
C6 C7 C8 C9 0.6(7) . . . . ?
C6 C7 C8 C13 -179.4(4) . . . . ?
C7 C8 C9 C10 -0.2(7) . . . . ?
C13 C8 C9 C10 179.9(4) . . . . ?
C6 N4 C10 C9 -0.2(7) . . . . ?
Pd1 N4 C10 C9 -176.8(4) . . . . ?
C8 C9 C10 N4 0.0(8) . . . . ?
C12 O6 C11 O5 -4.0(7) . . . . ?
C12 O6 C11 C3 175.3(4) . . . . ?
C2 C3 C11 O5 5.9(7) . . . . ?
C4 C3 C11 O5 -175.8(5) . . . . ?
C2 C3 C11 O6 -173.5(4) . . . . ?
C4 C3 C11 O6 4.8(6) . . . . ?
C14 O8 C13 O7 2.6(7) . . . . ?
C14 O8 C13 C8 -177.6(4) . . . . ?
C7 C8 C13 O7 -18.1(7) . . . . ?
C9 C8 C13 O7 161.8(5) . . . . ?
C7 C8 C13 O8 162.1(4) . . . . ?
C9 C8 C13 O8 -18.0(6) . . . . ?
O2A N1A O1A Pd1 0.2(8) . . . . ?
O4A N2A O3A Pd1 5.7(10) . . . . ?
